data_7004551
loop_
_publ_author_name
'Lin, Jiao-Min'
'Guan, Yang-Fan'
'Wang, Dong-Yao'
'Dong, Wen'
'Wang, Xiu-Teng'
'Gao, Song'

_publ_section_title
;
 Syntheses, structures and properties of seven isomorphous 1D
 Ln3+complexes Ln(BTA)(HCOO)(H2O)3 (H2BTA = bis(tetrazoly)amine, Ln =
 Pr, Gd, Eu, Tb, Dy, Er, Yb) and two 3D Ln3+ complexes Ln(HCOO)3 (Ln =
 Pr, Nd)
;
_journal_issue 44
_journal_name_full 'Dalton Transactions'
_journal_page_first 6165
_journal_page_last 6169
_journal_paper_doi 10.1039/b808394k
_journal_year 2008
_chemical_formula_sum 'C3 H7 N9 O5 Pr'
_chemical_formula_weight 390.09
_chemical_name_systematic
;
?
;
_space_group_IT_number 42
_symmetry_cell_setting orthorhombic
_symmetry_space_group_name_Hall 'F 2 -2'
_symmetry_space_group_name_H-M 'F m m 2'
_atom_sites_solution_hydrogens geom
_atom_sites_solution_primary direct
_atom_sites_solution_secondary difmap
_audit_creation_method SHELXL-97
_cell_angle_alpha 90.00
_cell_angle_beta 90.00
_cell_angle_gamma 90.00
_cell_formula_units_Z 4
_cell_length_a 6.7411(12)
_cell_length_b 11.3202(19)
_cell_length_c 14.281(3)
_cell_measurement_reflns_used 543
_cell_measurement_temperature 296(2)
_cell_measurement_theta_max 27.46
_cell_measurement_theta_min 3.60
_cell_volume 1089.8(4)
_computing_cell_refinement 'SAINT (Bruker, 2001-2005)'
_computing_data_collection 'SMART (Bruker, 2001-2005)'
_computing_data_reduction SAINT
_computing_molecular_graphics 'SHELXTL (Bruker, 2001-2005)'
_computing_publication_material SHELXTL
_computing_structure_refinement 'SHELXL-97 (Sheldrick, 1997)'
_computing_structure_solution 'SHELXS-97 (Sheldrick, 1997)'
_diffrn_ambient_temperature 296(2)
_diffrn_measured_fraction_theta_full 0.981
_diffrn_measured_fraction_theta_max 0.981
_diffrn_measurement_device_type 'Bruker SMART APEX CCD area detector'
_diffrn_measurement_method '\f and \w scans'
_diffrn_radiation_monochromator graphite
_diffrn_radiation_source 'fine-focus sealed tube'
_diffrn_radiation_type MoK\a
_diffrn_radiation_wavelength 0.71073
_diffrn_reflns_av_R_equivalents 0.0272
_diffrn_reflns_av_sigmaI/netI 0.0315
_diffrn_reflns_limit_h_max 8
_diffrn_reflns_limit_h_min -8
_diffrn_reflns_limit_k_max 14
_diffrn_reflns_limit_k_min -14
_diffrn_reflns_limit_l_max 18
_diffrn_reflns_limit_l_min -18
_diffrn_reflns_number 1357
_diffrn_reflns_theta_full 27.46
_diffrn_reflns_theta_max 27.46
_diffrn_reflns_theta_min 3.60
_exptl_absorpt_coefficient_mu 4.506
_exptl_absorpt_correction_T_max 0.552
_exptl_absorpt_correction_T_min 0.446
_exptl_absorpt_correction_type multi-scan
_exptl_absorpt_process_details 'SADABS (Sheldrick, 1996)'
_exptl_crystal_colour lightyellow
_exptl_crystal_density_diffrn 2.378
_exptl_crystal_density_meas ?
_exptl_crystal_density_method .
_exptl_crystal_description needle
_exptl_crystal_F_000 748
_exptl_crystal_size_max 0.251
_exptl_crystal_size_mid 0.151
_exptl_crystal_size_min 0.132
_refine_diff_density_max 1.042
_refine_diff_density_min -0.810
_refine_diff_density_rms 0.274
_refine_ls_abs_structure_details 'Flack H D (1983), Acta Cryst. A39, 876-881'
_refine_ls_abs_structure_Flack 0.40(10)
_refine_ls_extinction_coef 0.0112(13)
_refine_ls_extinction_expression Fc^*^=kFc[1+0.001xFc^2^\l^3^/sin(2\q)]^-1/4^
_refine_ls_extinction_method SHELXL
_refine_ls_goodness_of_fit_ref 1.159
_refine_ls_hydrogen_treatment constr
_refine_ls_matrix_type full
_refine_ls_number_parameters 60
_refine_ls_number_reflns 543
_refine_ls_number_restraints 5
_refine_ls_restrained_S_all 1.860
_refine_ls_R_factor_all 0.0257
_refine_ls_R_factor_gt 0.0257
_refine_ls_shift/su_max 0.000
_refine_ls_shift/su_mean 0.000
_refine_ls_structure_factor_coef Fsqd
_refine_ls_weighting_details 'calc w=1/[\s^2^(Fo^2^)+(0.0406P)^2^+0.0000P] where P=(Fo^2^+2Fc^2^)/3'
_refine_ls_weighting_scheme calc
_refine_ls_wR_factor_gt 0.0605
_refine_ls_wR_factor_ref 0.0605
_reflns_number_gt 543
_reflns_number_total 543
_reflns_threshold_expression >2sigma(I)
_cod_data_source_file b808394k.txt
_cod_data_source_block 2
_cod_original_cell_volume 1089.8(3)
_cod_original_sg_symbol_H-M Fmm2
_cod_database_code 7004551

loop_
_symmetry_equiv_pos_as_xyz
'x, y, z'
'-x, -y, z'
'x, -y, z'
'-x, y, z'
'x, y+1/2, z+1/2'
'-x, -y+1/2, z+1/2'
'x, -y+1/2, z+1/2'
'-x, y+1/2, z+1/2'
'x+1/2, y, z+1/2'
'-x+1/2, -y, z+1/2'
'x+1/2, -y, z+1/2'
'-x+1/2, y, z+1/2'
'x+1/2, y+1/2, z'
'-x+1/2, -y+1/2, z'
'x+1/2, -y+1/2, z'
'-x+1/2, y+1/2, z'

loop_
_atom_site_label
_atom_site_type_symbol
_atom_site_fract_x
_atom_site_fract_y
_atom_site_fract_z
_atom_site_U_iso_or_equiv
_atom_site_adp_type
_atom_site_occupancy
_atom_site_symmetry_multiplicity
_atom_site_calc_flag
_atom_site_refinement_flags
_atom_site_disorder_assembly
_atom_site_disorder_group
Pr1 Pr 1.0000 0.0000 0.36730(5) 0.0153(4) Uani 1 4 d S . .
N4 N 1.0000 0.201(4) 0.091(3) 0.042(10) Uani 1 2 d S . .
N3 N 1.0000 0.288(3) 0.154(2) 0.026(7) Uani 1 2 d S . .
N2 N 1.0000 0.2463(13) 0.2297(13) 0.038(3) Uani 1 2 d S . .
N1 N 1.0000 0.1243(12) 0.2197(10) 0.028(3) Uani 1 2 d S . .
C1 C 1.0000 0.1079(13) 0.1285(12) 0.026(3) Uani 1 2 d S . .
O2 O 1.0000 0.1990(12) 0.4093(10) 0.049(4) Uani 1 2 d SD . .
H2A H 1.1195 0.2384 0.4185 0.059 Uiso 0.50 1 calc PRD . .
H2B H 0.8805 0.2390 0.4168 0.059 Uiso 0.50 1 calc PRD . .
O1 O 0.6590(15) 0.0000 0.370(4) 0.054(4) Uani 1 2 d S . .
N5 N 1.0000 0.0000 0.0836(14) 0.030(4) Uani 1 4 d S . .
H1 H 1.0000 0.0000 0.0233 0.036 Uiso 1 4 d SR . .
C2 C 0.5000 0.0000 0.4028(19) 0.033(5) Uani 1 4 d S . .
H2 H 0.5000 0.0000 0.4679 0.040 Uiso 1 4 calc SR . .
O3 O 1.0000 0.0000 0.5331(14) 0.054(6) Uani 1 4 d SD . .
H3A H 1.0000 -0.0683 0.5522 0.082 Uiso 0.50 2 d SPRD . .

loop_
_atom_site_aniso_label
_atom_site_aniso_U_11
_atom_site_aniso_U_22
_atom_site_aniso_U_33
_atom_site_aniso_U_23
_atom_site_aniso_U_13
_atom_site_aniso_U_12
Pr1 0.0180(5) 0.0156(5) 0.0123(5) 0.000 0.000 0.000
N4 0.063(19) 0.028(16) 0.034(18) 0.009(11) 0.000 0.000
N3 0.059(16) 0.010(10) 0.008(9) 0.008(8) 0.000 0.000
N2 0.047(9) 0.022(7) 0.045(10) 0.009(6) 0.000 0.000
N1 0.041(8) 0.024(6) 0.019(7) -0.002(5) 0.000 0.000
C1 0.036(8) 0.022(7) 0.021(8) -0.002(6) 0.000 0.000
O2 0.086(11) 0.034(7) 0.027(7) -0.007(6) 0.000 0.000
O1 0.022(6) 0.065(7) 0.074(12) 0.000 -0.024(19) 0.000
N5 0.064(13) 0.014(8) 0.013(8) 0.000 0.000 0.000
C2 0.040(15) 0.028(11) 0.032(12) 0.000 0.000 0.000
O3 0.111(19) 0.028(10) 0.025(10) 0.000 0.000 0.000

loop_
_atom_type_symbol
_atom_type_description
_atom_type_scat_dispersion_real
_atom_type_scat_dispersion_imag
_atom_type_scat_source
C C 0.0033 0.0016 'International Tables Vol C Tables 4.2.6.8 and 6.1.1.4'
H H 0.0000 0.0000 'International Tables Vol C Tables 4.2.6.8 and 6.1.1.4'
N N 0.0061 0.0033 'International Tables Vol C Tables 4.2.6.8 and 6.1.1.4'
O O 0.0106 0.0060 'International Tables Vol C Tables 4.2.6.8 and 6.1.1.4'
Pr Pr -0.2180 2.8214 'International Tables Vol C Tables 4.2.6.8 and 6.1.1.4'

loop_
_geom_angle_atom_site_label_1
_geom_angle_atom_site_label_2
_geom_angle_atom_site_label_3
_geom_angle
_geom_angle_site_symmetry_1
_geom_angle_site_symmetry_3
_geom_angle_publ_flag
O1 Pr1 O1 178(3) 2_755 . ?
O1 Pr1 O2 89.8(4) 2_755 . ?
O1 Pr1 O2 89.8(4) . . ?
O1 Pr1 O2 89.8(4) 2_755 2_755 ?
O1 Pr1 O2 89.8(4) . 2_755 ?
O2 Pr1 O2 150.2(7) . 2_755 ?
O1 Pr1 O3 89.1(14) 2_755 . ?
O1 Pr1 O3 89.1(14) . . ?
O2 Pr1 O3 75.1(4) . . ?
O2 Pr1 O3 75.1(4) 2_755 . ?
O1 Pr1 N1 90.8(12) 2_755 2_755 ?
O1 Pr1 N1 90.8(12) . 2_755 ?
O2 Pr1 N1 138.6(5) . 2_755 ?
O2 Pr1 N1 71.2(5) 2_755 2_755 ?
O3 Pr1 N1 146.3(3) . 2_755 ?
O1 Pr1 N1 90.8(12) 2_755 . ?
O1 Pr1 N1 90.8(12) . . ?
O2 Pr1 N1 71.2(5) . . ?
O2 Pr1 N1 138.6(5) 2_755 . ?
O3 Pr1 N1 146.3(3) . . ?
N1 Pr1 N1 67.5(6) 2_755 . ?
C1 N4 N3 111(3) . . ?
N2 N3 N4 109(2) . . ?
N3 N2 N1 108(2) . . ?
C1 N1 N2 104.0(14) . . ?
C1 N1 Pr1 138.1(11) . . ?
N2 N1 Pr1 117.9(11) . . ?
N4 C1 N1 109(3) . . ?
N4 C1 N5 125(3) . . ?
N1 C1 N5 125.8(16) . . ?
Pr1 O2 H2A 120.0 . . ?
Pr1 O2 H2B 120.0 . . ?
H2A O2 H2B 120.0 . . ?
C2 O1 Pr1 157(4) . . ?
C1 N5 C1 125(2) . 2_755 ?
C1 N5 H1 117.7 . . ?
C1 N5 H1 117.7 2_755 . ?
O1 C2 O1 133(5) 2_655 . ?
O1 C2 H2 113.7 2_655 . ?
O1 C2 H2 113.7 . . ?
Pr1 O3 H3A 109.5 . . ?

loop_
_geom_bond_atom_site_label_1
_geom_bond_atom_site_label_2
_geom_bond_distance
_geom_bond_site_symmetry_2
_geom_bond_publ_flag
Pr1 O1 2.299(11) 2_755 ?
Pr1 O1 2.299(11) . ?
Pr1 O2 2.331(14) . ?
Pr1 O2 2.331(14) 2_755 ?
Pr1 O3 2.37(2) . ?
Pr1 N1 2.534(14) 2_755 ?
Pr1 N1 2.534(14) . ?
N4 C1 1.18(5) . ?
N4 N3 1.33(2) . ?
N3 N2 1.18(4) . ?
N2 N1 1.39(2) . ?
N1 C1 1.32(2) . ?
C1 N5 1.379(18) . ?
O2 H2A 0.9300 . ?
O2 H2B 0.9300 . ?
O1 C2 1.17(3) . ?
N5 C1 1.379(18) 2_755 ?
N5 H1 0.8600 . ?
C2 O1 1.17(3) 2_655 ?
C2 H2 0.9300 . ?
O3 H3A 0.8200 . ?
